data_7007118
loop_
_publ_author_name
'Freedman, Danna E.'
'Bennett, Miriam V.'
'Long, Jeffrey R.'

_publ_section_title
;
 Symmetry-breaking substitutions of [Re(CN)8]3- into the centered,
 face-capped octahedral clusters (CH3OH)24M9M'6(CN)48 (M = Mn, Co; M =
 Mo, W).
;
_journal_issue 23
_journal_name_full 'Dalton transactions (Cambridge, England : 2003)'
_journal_page_first 2829
_journal_page_last 2834
_journal_paper_doi 10.1039/b517707c
_journal_year 2006
_chemical_formula_sum 'C75 H124 Co9 Mo4.74 N48 O35 Re1.26'
_chemical_formula_weight 3476.98
_chemical_name_common na
_chemical_name_systematic
;
?
;
_space_group_IT_number 9
_symmetry_cell_setting monoclinic
_symmetry_space_group_name_Hall 'C -2yc'
_symmetry_space_group_name_H-M 'C 1 c 1'
_atom_sites_solution_primary direct
_atom_sites_solution_secondary difmap
_audit_creation_method SHELXL-97
_cell_angle_alpha 90.00
_cell_angle_beta 114.586(2)
_cell_angle_gamma 90.00
_cell_formula_units_Z 4
_cell_length_a 28.963(3)
_cell_length_b 18.8097(17)
_cell_length_c 32.276(3)
_cell_measurement_temperature 147
_cell_measurement_theta_max 50.143
_cell_measurement_theta_min 4.548
_cell_volume 15989(3)
_computing_cell_refinement 'Bruker SAINT v6.36'
_computing_data_collection 'Bruker SMART v5.054d'
_computing_data_reduction 'Bruker SAINT v6.36'
_computing_structure_refinement 'SHELXL-97 (Sheldrick, 1997)'
_computing_structure_solution 'SHELXS-97 (Sheldrick, 1990)'
_diffrn_ambient_temperature 147
_diffrn_measured_fraction_theta_full 0.984
_diffrn_measured_fraction_theta_max 0.984
_diffrn_measurement_device_type 'Bruker SMART CCD'
_diffrn_measurement_method \w/2\q-scans
_diffrn_radiation_monochromator graphite
_diffrn_radiation_source 'fine-focus sealed tube'
_diffrn_radiation_type MoK\a
_diffrn_radiation_wavelength 0.71073
_diffrn_reflns_av_R_equivalents 0.0528
_diffrn_reflns_av_sigmaI/netI 0.0882
_diffrn_reflns_limit_h_max 31
_diffrn_reflns_limit_h_min -36
_diffrn_reflns_limit_k_max 23
_diffrn_reflns_limit_k_min -22
_diffrn_reflns_limit_l_max 40
_diffrn_reflns_limit_l_min -25
_diffrn_reflns_number 45344
_diffrn_reflns_theta_full 26.42
_diffrn_reflns_theta_max 26.42
_diffrn_reflns_theta_min 1.33
_diffrn_standards_decay_% 0
_diffrn_standards_interval_count 0
_diffrn_standards_interval_time 0
_diffrn_standards_number 0
_exptl_absorpt_coefficient_mu 2.281
_exptl_absorpt_correction_T_max 1.0
_exptl_absorpt_correction_T_min 0.827368
_exptl_absorpt_correction_type empirical
_exptl_absorpt_process_details 'Blessing, 1995'
_exptl_crystal_colour red
_exptl_crystal_density_diffrn 1.393
_exptl_crystal_density_method 'not measured'
_exptl_crystal_description parallelepiped
_exptl_crystal_F_000 6410
_exptl_crystal_size_max 0.17
_exptl_crystal_size_mid 0.12
_exptl_crystal_size_min 0.07
_refine_diff_density_max 2.455
_refine_diff_density_min -1.359
_refine_diff_density_rms 0.221
_refine_ls_abs_structure_details 'Flack H D (1983), Acta Cryst. A39, 876-881'
_refine_ls_abs_structure_Flack 0.49(3)
_refine_ls_extinction_method none
_refine_ls_goodness_of_fit_ref 1.178
_refine_ls_matrix_type full
_refine_ls_number_parameters 777
_refine_ls_number_reflns 24489
_refine_ls_number_restraints 58
_refine_ls_restrained_S_all 1.177
_refine_ls_R_factor_all 0.1414
_refine_ls_R_factor_gt 0.0932
_refine_ls_shift/su_max 0.004
_refine_ls_shift/su_mean 0.000
_refine_ls_structure_factor_coef Fsqd
_refine_ls_weighting_details 'calc w=1/[\s^2^(Fo^2^)+(0.1440P)^2^+0.0000P] where P=(Fo^2^+2Fc^2^)/3'
_refine_ls_weighting_scheme calc
_refine_ls_wR_factor_gt 0.2361
_refine_ls_wR_factor_ref 0.2673
_reflns_number_gt 16209
_reflns_number_total 24489
_reflns_threshold_expression >2sigma(I)
_cod_data_source_file b517707c.txt
_cod_data_source_block df40u
_cod_original_cell_volume 15990(2)
_cod_original_sg_symbol_H-M Cc
_cod_database_code 7007118

loop_
_symmetry_equiv_pos_as_xyz
'x, y, z'
'x, -y, z+1/2'
'x+1/2, y+1/2, z'
'x+1/2, -y+1/2, z+1/2'

loop_
_atom_site_label
_atom_site_type_symbol
_atom_site_fract_x
_atom_site_fract_y
_atom_site_fract_z
_atom_site_U_iso_or_equiv
_atom_site_adp_type
_atom_site_occupancy
_atom_site_symmetry_multiplicity
_atom_site_calc_flag
_atom_site_refinement_flags
_atom_site_disorder_assembly
_atom_site_disorder_group
Re1 Re 0.07831(7) 0.15659(8) 0.46718(7) 0.0413(5) Uani 0.21 1 d P . .
Re2 Re 0.43260(7) 0.15194(8) 0.44085(6) 0.0344(4) Uani 0.21 1 d P . .
Re3 Re 0.19668(7) -0.06608(9) 0.33090(6) 0.0362(4) Uani 0.21 1 d P . .
Re4 Re 0.17383(7) 0.33187(8) 0.32078(7) 0.0404(4) Uani 0.21 1 d P . .
Re5 Re 0.31531(7) -0.05901(8) 0.58279(6) 0.0360(4) Uani 0.21 1 d P . .
Re6 Re 0.33581(7) 0.33857(8) 0.58440(7) 0.0428(5) Uani 0.21 1 d P . .
Mo1 Mo 0.07831(7) 0.15659(8) 0.46718(7) 0.0413(5) Uani 0.79 1 d P . .
Mo2 Mo 0.43260(7) 0.15194(8) 0.44085(6) 0.0344(4) Uani 0.79 1 d PD . .
Mo3 Mo 0.19668(7) -0.06608(9) 0.33090(6) 0.0362(4) Uani 0.79 1 d P . .
Mo4 Mo 0.17383(7) 0.33187(8) 0.32078(7) 0.0404(4) Uani 0.79 1 d P . .
Mo5 Mo 0.31531(7) -0.05901(8) 0.58279(6) 0.0360(4) Uani 0.79 1 d P . .
Mo6 Mo 0.33581(7) 0.33857(8) 0.58440(7) 0.0428(5) Uani 0.79 1 d PD . .
Co7 Co 0.25573(13) 0.14193(8) 0.45494(12) 0.0198(3) Uani 1 1 d . . .
Co8 Co 0.38548(12) -0.12014(16) 0.45565(11) 0.0332(7) Uani 1 1 d . . .
Co9 Co 0.04114(13) 0.11679(17) 0.29199(12) 0.0438(9) Uani 1 1 d . . .
Co10 Co 0.12661(12) -0.11769(15) 0.45882(10) 0.0308(7) Uani 1 1 d . . .
Co11 Co 0.46929(12) 0.12373(18) 0.61714(11) 0.0412(8) Uani 1 1 d . . .
Co12 Co 0.36071(12) 0.41661(15) 0.43403(11) 0.0361(7) Uani 1 1 d . . .
Co13 Co 0.14867(13) 0.41999(18) 0.46799(15) 0.0633(12) Uani 1 1 d . . .
Co14 Co 0.28171(14) 0.14419(19) 0.27262(12) 0.0478(9) Uani 1 1 d . . .
Co15 Co 0.22719(15) 0.15497(18) 0.63545(12) 0.0502(10) Uani 1 1 d . . .
C1 C 0.1481(7) 0.1517(11) 0.4615(8) 0.038(6) Uiso 1 1 d D . .
C2 C 0.0992(8) 0.0491(8) 0.4695(7) 0.032(5) Uiso 1 1 d D . .
C3 C 0.1049(7) 0.2654(9) 0.4646(6) 0.038(5) Uiso 1 1 d D . .
C4 C 0.1366(8) 0.1398(11) 0.5375(6) 0.040(6) Uiso 1 1 d D . .
C5 C 0.0587(8) 0.1339(11) 0.3951(6) 0.038(5) Uiso 1 1 d D . .
C6 C 0.0501(10) 0.2125(13) 0.5107(9) 0.068(7) Uiso 1 1 d D . .
C7 C 0.0167(6) 0.0956(9) 0.4630(7) 0.033(4) Uiso 1 1 d D . .
C8 C 0.0109(7) 0.2200(10) 0.4249(7) 0.042(5) Uiso 1 1 d D . .
C9 C 0.3625(6) 0.1495(9) 0.4477(6) 0.020(4) Uiso 1 1 d D . .
C10 C 0.4132(8) 0.0416(9) 0.4431(7) 0.038(5) Uiso 1 1 d D . .
C11 C 0.4034(6) 0.2554(7) 0.4327(5) 0.020(3) Uiso 1 1 d D . .
C12 C 0.3756(8) 0.1487(11) 0.3748(7) 0.042(6) Uiso 1 1 d D . .
C13 C 0.4519(7) 0.1395(9) 0.5088(5) 0.023(4) Uiso 1 1 d D . .
C14 C 0.4566(8) 0.1874(11) 0.3889(7) 0.048(5) Uiso 1 1 d D . .
C15 C 0.4966(6) 0.0844(11) 0.4541(9) 0.061(7) Uiso 1 1 d D . .
C16 C 0.4952(6) 0.2176(9) 0.4746(6) 0.034(4) Uiso 1 1 d D . .
C17 C 0.2190(7) 0.0158(9) 0.3812(6) 0.030(5) Uiso 1 1 d D . .
C18 C 0.2242(8) 0.0151(10) 0.3019(7) 0.045(6) Uiso 1 1 d D . .
C19 C 0.1647(6) -0.0909(9) 0.3801(5) 0.022(4) Uiso 1 1 d D . .
C20 C 0.1373(6) 0.0059(9) 0.3130(6) 0.026(4) Uiso 1 1 d D . .
C21 C 0.2696(7) -0.0961(11) 0.3807(7) 0.036(5) Uiso 1 1 d D . .
C22 C 0.2316(8) -0.1175(10) 0.2929(7) 0.035(5) Uiso 1 1 d D . .
C23 C 0.1355(11) -0.0980(15) 0.2723(10) 0.085(8) Uiso 1 1 d D . .
C24 C 0.1921(10) -0.1808(12) 0.3372(9) 0.072(7) Uiso 1 1 d D . .
C25 C 0.2056(6) 0.2546(8) 0.3738(5) 0.020(4) Uiso 1 1 d D . .
C26 C 0.1653(8) 0.3738(11) 0.3781(6) 0.037(5) Uiso 1 1 d D . .
C27 C 0.1192(8) 0.2513(10) 0.3090(7) 0.041(6) Uiso 1 1 d D . .
C28 C 0.2475(6) 0.3666(10) 0.3626(7) 0.038(5) Uiso 1 1 d D . .
C29 C 0.2212(6) 0.2644(8) 0.3006(6) 0.021(4) Uiso 1 1 d D . .
C30 C 0.1392(10) 0.3192(15) 0.2494(7) 0.067(8) Uiso 1 1 d D . .
C31 C 0.1918(11) 0.4299(15) 0.3009(10) 0.077(8) Uiso 1 1 d D . .
C32 C 0.0999(8) 0.3812(13) 0.2911(9) 0.069(7) Uiso 1 1 d D . .
C33 C 0.2914(6) 0.0210(8) 0.5333(5) 0.016(4) Uiso 1 1 d D . .
C34 C 0.2839(7) 0.0271(9) 0.6090(6) 0.025(4) Uiso 1 1 d D . .
C35 C 0.3820(8) 0.0113(11) 0.5999(8) 0.049(6) Uiso 1 1 d D . .
C36 C 0.3453(7) -0.0866(10) 0.5359(6) 0.031(5) Uiso 1 1 d D . .
C37 C 0.2429(6) -0.0897(10) 0.5327(6) 0.026(4) Uiso 1 1 d D . .
C38 C 0.2736(9) -0.1048(11) 0.6174(8) 0.050(6) Uiso 1 1 d D . .
C39 C 0.3581(8) -0.0606(12) 0.6538(7) 0.058(6) Uiso 1 1 d D . .
C40 C 0.3325(12) -0.1625(15) 0.5867(11) 0.087(9) Uiso 1 1 d D . .
C41 C 0.3007(7) 0.2623(9) 0.5323(6) 0.034(5) Uiso 1 1 d D . .
C42 C 0.3470(7) 0.3792(10) 0.5252(5) 0.028(4) Uiso 1 1 d D . .
C43 C 0.3883(8) 0.2519(10) 0.5971(7) 0.037(5) Uiso 1 1 d D . .
C44 C 0.2607(6) 0.3748(11) 0.5384(6) 0.038(5) Uiso 1 1 d D . .
C45 C 0.2944(8) 0.2679(13) 0.6074(8) 0.056(7) Uiso 1 1 d D . .
C46 C 0.3729(8) 0.3342(11) 0.6580(6) 0.041(5) Uiso 1 1 d D . .
C47 C 0.3249(12) 0.4453(9) 0.6032(11) 0.104(12) Uiso 1 1 d D . .
C48 C 0.4055(7) 0.3949(10) 0.6065(7) 0.037(5) Uiso 1 1 d D . .
C201 C 0.5054(14) -0.110(3) 0.4994(19) 0.19(2) Uiso 1 1 d D . .
C202 C 0.3936(9) -0.1090(12) 0.3592(8) 0.051(6) Uiso 1 1 d . . .
C203 C 0.372(3) -0.284(4) 0.423(2) 0.28(3) Uiso 1 1 d . . .
C204 C 0.061(2) 0.082(3) 0.1956(17) 0.180(19) Uiso 1 1 d . . .
C205 C -0.0268(9) 0.2415(13) 0.3018(8) 0.057(6) Uiso 1 1 d . . .
C206 C -0.067(2) 0.030(3) 0.2810(18) 0.20(2) Uiso 1 1 d . . .
C207 C 0.0065(8) -0.1063(12) 0.4157(7) 0.047(5) Uiso 1 1 d . . .
C208 C 0.1262(11) -0.1237(15) 0.5558(10) 0.070(8) Uiso 1 1 d . . .
C209 C 0.1096(15) -0.282(2) 0.4448(14) 0.138(14) Uiso 1 1 d . . .
C210 C 0.5060(16) -0.0171(17) 0.6033(12) 0.149(15) Uiso 1 1 d D . .
C211 C 0.4418(11) 0.1327(15) 0.6978(10) 0.090(9) Uiso 1 1 d . . .
C212 C 0.5262(12) 0.2539(16) 0.6049(10) 0.087(9) Uiso 1 1 d . . .
C213 C 0.2867(15) 0.548(2) 0.4118(13) 0.105(12) Uiso 1 1 d . . .
C214 C 0.3644(9) 0.3992(13) 0.3390(8) 0.059(6) Uiso 1 1 d . . .
C215 C 0.4714(11) 0.4132(15) 0.5124(9) 0.070(8) Uiso 1 1 d . . .
C216 C 0.2185(12) 0.5548(16) 0.5014(10) 0.079(9) Uiso 1 1 d . . .
C217 C 0.1461(19) 0.420(2) 0.5646(10) 0.159(19) Uiso 1 1 d D . .
C218 C 0.0425(11) 0.4185(15) 0.3879(10) 0.073(8) Uiso 1 1 d . . .
C219 C 0.1814(10) 0.1912(14) 0.1916(9) 0.068(7) Uiso 1 1 d . . .
C220 C 0.3365(10) 0.0044(14) 0.2646(9) 0.076(7) Uiso 1 1 d . . .
C221 C 0.3685(10) 0.2348(15) 0.2612(9) 0.075(7) Uiso 1 1 d . . .
C222 C 0.3404(13) 0.1651(17) 0.7190(11) 0.096(10) Uiso 1 1 d . . .
C223 C 0.1999(9) 0.0208(13) 0.6729(8) 0.063(6) Uiso 1 1 d . . .
C224 C 0.1439(17) 0.222(4) 0.654(3) 0.30(4) Uiso 1 1 d D . .
O803 O 0.4855(15) -0.196(2) 0.5908(13) 0.216(16) Uiso 1 1 d . . .
C810 C 0.1403(14) 0.5761(19) 0.3486(14) 0.114(12) Uiso 1 1 d . . .
C813 C 0.2396(18) 0.392(3) 0.2167(16) 0.157(16) Uiso 1 1 d . . .
C814 C 0.2972(11) -0.2783(15) 0.4827(10) 0.086(8) Uiso 1 1 d . . .
O805 O 0.3846(12) 0.5777(15) 0.5284(10) 0.155(10) Uiso 1 1 d . . .
N1 N 0.1858(6) 0.1476(8) 0.4570(6) 0.029(4) Uiso 1 1 d D . .
N2 N 0.1102(7) -0.0092(8) 0.4655(6) 0.036(4) Uiso 1 1 d D . .
N3 N 0.1206(7) 0.3229(9) 0.4675(7) 0.053(5) Uiso 1 1 d D . .
N4 N 0.1683(7) 0.1457(10) 0.5743(6) 0.049(5) Uiso 1 1 d D . .
N5 N 0.0509(6) 0.1249(8) 0.3571(5) 0.033(4) Uiso 1 1 d D . .
N6 N 0.0345(11) 0.2572(15) 0.5266(10) 0.132(11) Uiso 1 1 d D . .
N7 N -0.0159(7) 0.0609(10) 0.4645(7) 0.061(5) Uiso 1 1 d D . .
N8 N -0.0223(7) 0.2560(10) 0.4000(6) 0.061(5) Uiso 1 1 d D . .
N9 N 0.3238(5) 0.1429(7) 0.4499(5) 0.021(3) Uiso 1 1 d D . .
N10 N 0.4009(7) -0.0165(8) 0.4446(6) 0.040(5) Uiso 1 1 d D . .
N11 N 0.3891(6) 0.3137(7) 0.4325(5) 0.034(4) Uiso 1 1 d D . .
N12 N 0.3434(7) 0.1395(10) 0.3389(6) 0.049(5) Uiso 1 1 d D . .
N13 N 0.4594(7) 0.1249(9) 0.5461(5) 0.042(5) Uiso 1 1 d D . .
N14 N 0.4698(7) 0.2134(10) 0.3627(6) 0.063(5) Uiso 1 1 d D . .
N15 N 0.5340(7) 0.0537(14) 0.4587(10) 0.120(11) Uiso 1 1 d D . .
N16 N 0.5304(5) 0.2541(8) 0.4944(5) 0.037(4) Uiso 1 1 d D . .
N17 N 0.2320(6) 0.0617(7) 0.4074(5) 0.026(4) Uiso 1 1 d D . .
N18 N 0.2427(6) 0.0616(8) 0.2902(5) 0.029(4) Uiso 1 1 d D . .
N19 N 0.1483(6) -0.1022(8) 0.4069(5) 0.033(4) Uiso 1 1 d D . .
N20 N 0.1028(6) 0.0431(9) 0.3049(6) 0.042(5) Uiso 1 1 d D . .
N21 N 0.3109(7) -0.1106(10) 0.4059(6) 0.045(5) Uiso 1 1 d D . .
N22 N 0.2568(10) -0.1374(14) 0.2747(9) 0.091(9) Uiso 1 1 d D . .
N23 N 0.1064(15) -0.094(2) 0.2341(11) 0.198(17) Uiso 1 1 d D . .
N24 N 0.1915(9) -0.2417(11) 0.3443(8) 0.087(7) Uiso 1 1 d D . .
N25 N 0.2278(6) 0.2162(8) 0.4033(5) 0.035(4) Uiso 1 1 d D . .
N26 N 0.1613(7) 0.3943(10) 0.4105(6) 0.047(5) Uiso 1 1 d D . .
N27 N 0.0897(7) 0.2064(9) 0.3053(6) 0.042(5) Uiso 1 1 d D . .
N28 N 0.2882(5) 0.3874(8) 0.3868(5) 0.030(4) Uiso 1 1 d D . .
N29 N 0.2426(6) 0.2200(8) 0.2908(6) 0.045(5) Uiso 1 1 d D . .
N30 N 0.1188(8) 0.3137(12) 0.2096(7) 0.072(6) Uiso 1 1 d D . .
N31 N 0.2110(18) 0.467(2) 0.2831(16) 0.23(2) Uiso 1 1 d D . .
N32 N 0.0602(8) 0.4090(11) 0.2777(7) 0.072(6) Uiso 1 1 d D . .
N33 N 0.2801(6) 0.0659(7) 0.5065(5) 0.028(4) Uiso 1 1 d D . .
N34 N 0.2640(8) 0.0751(10) 0.6178(7) 0.061(6) Uiso 1 1 d D . .
N35 N 0.4138(6) 0.0518(8) 0.6045(5) 0.035(4) Uiso 1 1 d D . .
N36 N 0.3604(6) -0.0993(8) 0.5087(5) 0.031(4) Uiso 1 1 d D . .
N37 N 0.2023(5) -0.1029(8) 0.5056(5) 0.027(4) Uiso 1 1 d D . .
N38 N 0.2577(8) -0.1407(10) 0.6381(7) 0.056(6) Uiso 1 1 d D . .
N39 N 0.3803(9) -0.0677(12) 0.6933(7) 0.085(7) Uiso 1 1 d D . .
N40 N 0.3472(13) -0.2207(16) 0.5942(11) 0.147(12) Uiso 1 1 d D . .
N41 N 0.2847(5) 0.2185(7) 0.5047(4) 0.018(3) Uiso 1 1 d D . .
N42 N 0.3475(7) 0.3947(9) 0.4904(5) 0.045(5) Uiso 1 1 d D . .
N43 N 0.4190(7) 0.2065(10) 0.6090(7) 0.055(6) Uiso 1 1 d D . .
N44 N 0.2209(6) 0.3881(9) 0.5103(6) 0.049(5) Uiso 1 1 d D . .
N45 N 0.2663(6) 0.2357(8) 0.6177(5) 0.033(4) Uiso 1 1 d D . .
N46 N 0.3958(8) 0.3337(11) 0.6971(6) 0.071(6) Uiso 1 1 d D . .
N47 N 0.3140(8) 0.4981(7) 0.6162(7) 0.082(6) Uiso 1 1 d D . .
N48 N 0.4414(10) 0.4319(14) 0.6177(10) 0.123(10) Uiso 1 1 d D . .
O1 O 0.4621(6) -0.1286(8) 0.5062(5) 0.046(4) Uiso 1 1 d D . .
O2 O 0.4081(6) -0.1468(7) 0.4025(5) 0.041(4) Uiso 1 1 d . . .
O3 O 0.3777(6) -0.2271(8) 0.4624(5) 0.049(4) Uiso 1 1 d . . .
O4 O 0.0270(7) 0.1071(9) 0.2209(6) 0.062(5) Uiso 1 1 d . . .
O5 O -0.0217(7) 0.1818(10) 0.2713(6) 0.073(5) Uiso 1 1 d . . .
O6 O -0.0086(7) 0.0307(9) 0.2802(6) 0.060(5) Uiso 1 1 d . . .
O7 O 0.0522(6) -0.1339(8) 0.4126(5) 0.049(4) Uiso 1 1 d . . .
O8 O 0.1022(8) -0.1440(9) 0.5090(7) 0.065(6) Uiso 1 1 d . . .
O9 O 0.1384(7) -0.2252(10) 0.4534(6) 0.067(5) Uiso 1 1 d . . .
O10 O 0.5229(8) 0.0399(10) 0.6346(6) 0.071(6) Uiso 1 1 d D . .
O11 O 0.4870(6) 0.1242(8) 0.6861(5) 0.051(4) Uiso 1 1 d . . .
O12 O 0.5298(6) 0.1950(8) 0.6329(5) 0.051(4) Uiso 1 1 d . . .
O13 O 0.3385(6) 0.5205(8) 0.4320(5) 0.050(4) Uiso 1 1 d . . .
O14 O 0.3749(5) 0.4415(7) 0.3761(5) 0.047(4) Uiso 1 1 d . . .
O15 O 0.4331(7) 0.4507(9) 0.4744(6) 0.067(5) Uiso 1 1 d . . .
O16 O 0.1712(6) 0.5250(8) 0.4653(5) 0.057(4) Uiso 1 1 d . . .
O17 O 0.1317(7) 0.4548(10) 0.5223(6) 0.077(5) Uiso 1 1 d D . .
O18 O 0.0784(7) 0.4545(9) 0.4252(6) 0.065(5) Uiso 1 1 d . . .
O19 O 0.2225(7) 0.1466(8) 0.2047(6) 0.059(5) Uiso 1 1 d . . .
O20 O 0.3198(7) 0.0716(10) 0.2466(6) 0.066(5) Uiso 1 1 d . . .
O21 O 0.3159(6) 0.2175(9) 0.2480(5) 0.065(4) Uiso 1 1 d . . .
O22 O 0.2805(6) 0.1564(8) 0.7019(6) 0.054(4) Uiso 1 1 d . . .
O23 O 0.1875(7) 0.0836(10) 0.6584(6) 0.073(5) Uiso 1 1 d . . .
O24 O 0.1887(6) 0.2424(8) 0.6499(5) 0.058(4) Uiso 1 1 d D . .
O800 O 0.3588(6) 0.5711(8) 0.3365(5) 0.067(4) Uiso 1 1 d . . .
O801 O 0.1231(19) 0.619(3) 0.5745(17) 0.125(16) Uiso 0.50 1 d P . .
O810 O 0.1573(14) 0.590(2) 0.3825(13) 0.194(15) Uiso 1 1 d . . .
O811 O 0.2521(8) 0.6014(12) 0.2827(7) 0.111(7) Uiso 1 1 d . . .
O813 O 0.2665(13) 0.3313(17) 0.1942(12) 0.181(13) Uiso 1 1 d . . .
O814 O 0.2581(15) -0.2558(15) 0.4432(12) 0.184(12) Uiso 1 1 d . . .
O815 O 0.0514(19) 0.069(3) 0.6033(17) 0.137(17) Uiso 0.50 1 d P . .
O817 O 0.5363(16) -0.062(2) 0.7033(14) 0.109(13) Uiso 0.50 1 d P . .
O900 O 0.2762(9) 0.6568(11) 0.6087(8) 0.114(7) Uiso 1 1 d . . .
O804 O 0.2427(12) 0.3588(15) 0.6954(11) 0.156(11) Uiso 1 1 d . . .
O806 O 0.0215(7) -0.2038(10) 0.3323(7) 0.021(4) Uiso 0.50 1 d P . .

loop_
_atom_site_aniso_label
_atom_site_aniso_U_11
_atom_site_aniso_U_22
_atom_site_aniso_U_33
_atom_site_aniso_U_23
_atom_site_aniso_U_13
_atom_site_aniso_U_12
Re1 0.0284(9) 0.0385(9) 0.0666(12) -0.0245(8) 0.0293(8) -0.0156(7)
Re2 0.0263(9) 0.0350(8) 0.0498(10) -0.0020(7) 0.0234(7) -0.0003(6)
Re3 0.0339(9) 0.0499(9) 0.0233(8) -0.0151(7) 0.0104(7) -0.0074(7)
Re4 0.0315(9) 0.0239(7) 0.0557(11) 0.0097(7) 0.0081(7) -0.0001(6)
Re5 0.0375(10) 0.0427(9) 0.0249(8) -0.0037(6) 0.0099(7) -0.0155(7)
Re6 0.0416(11) 0.0365(9) 0.0542(11) -0.0212(8) 0.0239(8) -0.0180(7)
Mo1 0.0284(9) 0.0385(9) 0.0666(12) -0.0245(8) 0.0293(8) -0.0156(7)
Mo2 0.0263(9) 0.0350(8) 0.0498(10) -0.0020(7) 0.0234(7) -0.0003(6)
Mo3 0.0339(9) 0.0499(9) 0.0233(8) -0.0151(7) 0.0104(7) -0.0074(7)
Mo4 0.0315(9) 0.0239(7) 0.0557(11) 0.0097(7) 0.0081(7) -0.0001(6)
Mo5 0.0375(10) 0.0427(9) 0.0249(8) -0.0037(6) 0.0099(7) -0.0155(7)
Mo6 0.0416(11) 0.0365(9) 0.0542(11) -0.0212(8) 0.0239(8) -0.0180(7)
Co7 0.0176(7) 0.0207(8) 0.0236(9) -0.0067(13) 0.0111(7) -0.0090(15)
Co8 0.0316(17) 0.0325(15) 0.0372(18) -0.0066(12) 0.0160(14) 0.0032(12)
Co9 0.0300(18) 0.0374(17) 0.046(2) 0.0140(14) -0.0021(15) -0.0084(13)
Co10 0.0305(17) 0.0298(15) 0.0337(17) -0.0141(12) 0.0151(13) -0.0203(12)
Co11 0.0245(17) 0.0529(19) 0.0355(19) -0.0124(14) 0.0018(14) -0.0132(13)
Co12 0.0288(16) 0.0263(14) 0.0559(19) -0.0025(13) 0.0204(14) -0.0065(12)
Co13 0.0295(18) 0.0353(18) 0.132(3) -0.0409(19) 0.040(2) -0.0052(14)
Co14 0.050(2) 0.071(2) 0.0308(18) 0.0068(15) 0.0247(16) 0.0059(17)
Co15 0.066(2) 0.059(2) 0.047(2) -0.0298(16) 0.0449(18) -0.0292(17)

loop_
_atom_type_symbol
_atom_type_description
_atom_type_scat_dispersion_real
_atom_type_scat_dispersion_imag
_atom_type_scat_source
C C 0.0033 0.0016 'International Tables Vol C Tables 4.2.6.8 and 6.1.1.4'
H H 0.0000 0.0000 'International Tables Vol C Tables 4.2.6.8 and 6.1.1.4'
N N 0.0061 0.0033 'International Tables Vol C Tables 4.2.6.8 and 6.1.1.4'
O O 0.0106 0.0060 'International Tables Vol C Tables 4.2.6.8 and 6.1.1.4'
Co Co 0.3494 0.9721 'International Tables Vol C Tables 4.2.6.8 and 6.1.1.4'
Mo Mo -1.6832 0.6857 'International Tables Vol C Tables 4.2.6.8 and 6.1.1.4'
Re Re -1.0185 7.2310 'International Tables Vol C Tables 4.2.6.8 and 6.1.1.4'

loop_
_geom_angle_atom_site_label_1
_geom_angle_atom_site_label_2
_geom_angle_atom_site_label_3
_geom_angle
_geom_angle_site_symmetry_1
_geom_angle_site_symmetry_3
_geom_angle_publ_flag
C7 Re1 C2 72.5(8) . . ?
C7 Re1 C1 143.1(8) . . ?
C2 Re1 C1 71.8(8) . . ?
C7 Re1 C6 76.4(9) . . ?
C2 Re1 C6 128.6(9) . . ?
C1 Re1 C6 135.4(9) . . ?
C7 Re1 C5 89.3(8) . . ?
C2 Re1 C5 78.2(8) . . ?
C1 Re1 C5 74.5(8) . . ?
C6 Re1 C5 141.2(9) . . ?
C7 Re1 C3 144.6(7) . . ?
C2 Re1 C3 142.7(8) . . ?
C1 Re1 C3 71.0(8) . . ?
C6 Re1 C3 78.8(9) . . ?
C5 Re1 C3 94.6(7) . . ?
C7 Re1 C8 75.2(8) . . ?
C2 Re1 C8 135.1(8) . . ?
C1 Re1 C8 127.1(8) . . ?
C6 Re1 C8 70.4(9) . . ?
C5 Re1 C8 71.2(8) . . ?
C3 Re1 C8 73.0(7) . . ?
C7 Re1 C4 104.8(8) . . ?
C2 Re1 C4 75.0(8) . . ?
C1 Re1 C4 74.6(9) . . ?
C6 Re1 C4 74.7(9) . . ?
C5 Re1 C4 144.0(8) . . ?
C3 Re1 C4 92.4(7) . . ?
C8 Re1 C4 144.1(8) . . ?
C13 Re2 C12 147.5(8) . . ?
C13 Re2 C16 73.5(7) . . ?
C12 Re2 C16 134.2(8) . . ?
C13 Re2 C11 99.1(6) . . ?
C12 Re2 C11 78.0(7) . . ?
C16 Re2 C11 74.5(7) . . ?
C13 Re2 C9 74.5(7) . . ?
C12 Re2 C9 73.9(8) . . ?
C16 Re2 C9 128.1(7) . . ?
C11 Re2 C9 71.4(6) . . ?
C13 Re2 C15 83.6(8) . . ?
C12 Re2 C15 116.1(9) . . ?
C16 Re2 C15 75.8(9) . . ?
C11 Re2 C15 148.0(8) . . ?
C9 Re2 C15 138.5(8) . . ?
C13 Re2 C10 79.2(7) . . ?
C12 Re2 C10 84.2(8) . . ?
C16 Re2 C10 137.2(8) . . ?
C11 Re2 C10 143.1(8) . . ?
C9 Re2 C10 72.7(8) . . ?
C15 Re2 C10 68.8(9) . . ?
C13 Re2 C14 146.5(8) . . ?
C12 Re2 C14 65.8(9) . . ?
C16 Re2 C14 74.5(8) . . ?
C11 Re2 C14 81.9(7) . . ?
C9 Re2 C14 135.4(7) . . ?
C15 Re2 C14 78.9(9) . . ?
C10 Re2 C14 119.5(8) . . ?
C23 Re3 C20 68.9(9) . . ?
C23 Re3 C18 98.2(10) . . ?
C20 Re3 C18 80.0(8) . . ?
C23 Re3 C22 76.8(10) . . ?
C20 Re3 C22 132.6(7) . . ?
C18 Re3 C22 73.4(8) . . ?
C23 Re3 C21 144.6(10) . . ?
C20 Re3 C21 146.2(8) . . ?
C18 Re3 C21 95.0(8) . . ?
C22 Re3 C21 75.7(8) . . ?
C23 Re3 C17 141.0(10) . . ?
C20 Re3 C17 72.2(7) . . ?
C18 Re3 C17 76.4(8) . . ?
C22 Re3 C17 134.7(8) . . ?
C21 Re3 C17 74.1(8) . . ?
C23 Re3 C24 74.7(10) . . ?
C20 Re3 C24 126.7(9) . . ?
C18 Re3 C24 143.8(10) . . ?
C22 Re3 C24 70.4(9) . . ?
C21 Re3 C24 75.3(9) . . ?
C17 Re3 C24 130.9(9) . . ?
C23 Re3 C19 98.1(9) . . ?
C20 Re3 C19 77.9(7) . . ?
C18 Re3 C19 145.5(8) . . ?
C22 Re3 C19 140.1(7) . . ?
C21 Re3 C19 89.0(7) . . ?
C17 Re3 C19 71.8(7) . . ?
C24 Re3 C19 70.2(9) . . ?
C31 Re4 C28 66.8(10) . . ?
C31 Re4 C27 147.6(10) . . ?
C28 Re4 C27 145.6(8) . . ?
C31 Re4 C30 80.2(11) . . ?
C28 Re4 C30 129.2(10) . . ?
C27 Re4 C30 75.0(10) . . ?
C31 Re4 C26 94.3(10) . . ?
C28 Re4 C26 77.2(8) . . ?
C27 Re4 C26 94.2(8) . . ?
C30 Re4 C26 145.2(10) . . ?
C31 Re4 C25 140.0(9) . . ?
C28 Re4 C25 73.3(7) . . ?
C27 Re4 C25 72.3(7) . . ?
C30 Re4 C25 130.3(9) . . ?
C26 Re4 C25 73.9(7) . . ?
C31 Re4 C32 79.2(11) . . ?
C28 Re4 C32 135.0(9) . . ?
C27 Re4 C32 72.4(9) . . ?
C30 Re4 C32 68.3(11) . . ?
C26 Re4 C32 76.9(9) . . ?
C25 Re4 C32 131.6(9) . . ?
C31 Re4 C29 98.9(10) . . ?
C28 Re4 C29 76.9(7) . . ?
C27 Re4 C29 92.7(8) . . ?
C30 Re4 C29 71.1(9) . . ?
C26 Re4 C29 143.3(7) . . ?
C25 Re4 C29 74.1(6) . . ?
C32 Re4 C29 139.1(8) . . ?
C40 Re5 C33 138.0(10) . . ?
C40 Re5 C36 68.9(10) . . ?
C33 Re5 C36 74.4(7) . . ?
C40 Re5 C39 84.2(11) . . ?
C33 Re5 C39 134.4(7) . . ?
C36 Re5 C39 123.3(8) . . ?
C40 Re5 C37 85.7(10) . . ?
C33 Re5 C37 72.9(7) . . ?
C36 Re5 C37 87.6(8) . . ?
C39 Re5 C37 140.5(8) . . ?
C40 Re5 C38 75.7(11) . . ?
C33 Re5 C38 127.6(8) . . ?
C36 Re5 C38 140.4(8) . . ?
C39 Re5 C38 68.3(9) . . ?
C37 Re5 C38 72.2(8) . . ?
C40 Re5 C34 145.7(10) . . ?
C33 Re5 C34 72.8(6) . . ?
C36 Re5 C34 145.4(7) . . ?
C39 Re5 C34 75.0(8) . . ?
C37 Re5 C34 93.2(7) . . ?
C38 Re5 C34 71.4(8) . . ?
C40 Re5 C35 113.5(11) . . ?
C33 Re5 C35 74.8(8) . . ?
C36 Re5 C35 75.4(8) . . ?
C39 Re5 C35 71.3(9) . . ?
C37 Re5 C35 146.6(8) . . ?
C38 Re5 C35 137.3(9) . . ?
C34 Re5 C35 85.5(8) . . ?
C45 Re6 C41 72.5(9) . . ?
C45 Re6 C48 142.4(9) . . ?
C41 Re6 C48 132.8(8) . . ?
C45 Re6 C43 85.2(9) . . ?
C41 Re6 C43 72.9(8) . . ?
C48 Re6 C43 79.4(8) . . ?
C45 Re6 C47 108.3(11) . . ?
C41 Re6 C47 140.7(10) . . ?
C48 Re6 C47 70.8(10) . . ?
C43 Re6 C47 145.8(11) . . ?
C45 Re6 C46 71.7(9) . . ?
C41 Re6 C46 134.5(8) . . ?
C48 Re6 C46 71.4(8) . . ?
C43 Re6 C46 76.9(8) . . ?
C47 Re6 C46 78.0(10) . . ?
C45 Re6 C44 83.4(9) . . ?
C41 Re6 C44 69.9(8) . . ?
C48 Re6 C44 127.9(8) . . ?
C43 Re6 C44 142.8(8) . . ?
C47 Re6 C44 71.2(10) . . ?
C46 Re6 C44 131.5(8) . . ?
C45 Re6 C42 146.1(8) . . ?
C41 Re6 C42 75.0(7) . . ?
C48 Re6 C42 69.9(7) . . ?
C43 Re6 C42 94.6(7) . . ?
C47 Re6 C42 90.7(10) . . ?
C46 Re6 C42 141.3(8) . . ?
C44 Re6 C42 76.4(7) . . ?
N9 Co7 N17 88.9(6) . . ?
N9 Co7 N1 175.7(6) . . ?
N17 Co7 N1 91.9(7) . . ?
N9 Co7 N41 87.8(6) . . ?
N17 Co7 N41 175.7(6) . . ?
N1 Co7 N41 91.5(6) . . ?
N9 Co7 N25 89.8(7) . . ?
N17 Co7 N25 89.8(7) . . ?
N1 Co7 N25 86.0(7) . . ?
N41 Co7 N25 93.0(4) . . ?
N9 Co7 N33 93.0(6) . . ?
N17 Co7 N33 89.4(4) . . ?
N1 Co7 N33 91.2(7) . . ?
N41 Co7 N33 87.9(6) . . ?
N25 Co7 N33 177.1(7) . . ?
O3 Co8 N10 171.2(7) . . ?
O3 Co8 N21 92.4(7) . . ?
N10 Co8 N21 90.9(7) . . ?
O3 Co8 O2 86.4(6) . . ?
N10 Co8 O2 85.5(7) . . ?
N21 Co8 O2 88.1(7) . . ?
O3 Co8 O1 88.3(6) . . ?
N10 Co8 O1 88.4(7) . . ?
N21 Co8 O1 179.2(7) . . ?
O2 Co8 O1 91.6(6) . . ?
O3 Co8 N36 90.4(6) . . ?
N10 Co8 N36 97.7(7) . . ?
N21 Co8 N36 90.7(7) . . ?
O2 Co8 N36 176.6(6) . . ?
O1 Co8 N36 89.6(6) . . ?
N5 Co9 O5 90.8(7) . . ?
N5 Co9 O6 92.0(7) . . ?
O5 Co9 O6 87.3(7) . . ?
N5 Co9 N27 86.2(7) . . ?
O5 Co9 N27 90.9(7) . . ?
O6 Co9 N27 177.4(7) . . ?
N5 Co9 N20 95.8(7) . . ?
O5 Co9 N20 172.7(7) . . ?
O6 Co9 N20 89.4(7) . . ?
N27 Co9 N20 92.6(7) . . ?
N5 Co9 O4 177.4(7) . . ?
O5 Co9 O4 87.4(7) . . ?
O6 Co9 O4 86.0(7) . . ?
N27 Co9 O4 95.7(7) . . ?
N20 Co9 O4 85.9(7) . . ?
N19 Co10 O7 90.7(7) . . ?
N19 Co10 O9 87.2(7) . . ?
O7 Co10 O9 87.4(7) . . ?
N19 Co10 O8 174.1(7) . . ?
O7 Co10 O8 86.4(7) . . ?
O9 Co10 O8 87.4(7) . . ?
N19 Co10 N37 89.2(7) . . ?
O7 Co10 N37 179.1(6) . . ?
O9 Co10 N37 91.7(7) . . ?
O8 Co10 N37 93.6(7) . . ?
N19 Co10 N2 96.0(7) . . ?
O7 Co10 N2 90.2(6) . . ?
O9 Co10 N2 176.0(7) . . ?
O8 Co10 N2 89.2(7) . . ?
N37 Co10 N2 90.7(6) . . ?
N35 Co11 O11 92.3(7) . . ?
N35 Co11 N43 91.1(7) . . ?
O11 Co11 N43 88.9(7) . . ?
N35 Co11 O12 176.9(7) . . ?
O11 Co11 O12 85.9(6) . . ?
N43 Co11 O12 91.3(7) . . ?
N35 Co11 O10 89.3(7) . . ?
O11 Co11 O10 83.7(7) . . ?
N43 Co11 O10 172.5(8) . . ?
O12 Co11 O10 88.0(7) . . ?
N35 Co11 N13 92.8(7) . . ?
O11 Co11 N13 173.7(7) . . ?
N43 Co11 N13 94.6(8) . . ?
O12 Co11 N13 88.8(7) . . ?
O10 Co11 N13 92.8(7) . . ?
O13 Co12 N42 92.8(7) . . ?
O13 Co12 O15 86.9(6) . . ?
N42 Co12 O15 91.0(7) . . ?
O13 Co12 N28 91.1(6) . . ?
N42 Co12 N28 95.2(7) . . ?
O15 Co12 N28 173.5(7) . . ?
O13 Co12 N11 173.3(6) . . ?
N42 Co12 N11 93.1(7) . . ?
O15 Co12 N11 89.8(7) . . ?
N28 Co12 N11 91.4(6) . . ?
O13 Co12 O14 86.2(6) . . ?
N42 Co12 O14 178.8(7) . . ?
O15 Co12 O14 88.2(6) . . ?
N28 Co12 O14 85.5(6) . . ?
N11 Co12 O14 87.8(6) . . ?
N3 Co13 O18 89.9(8) . . ?
N3 Co13 N44 92.1(7) . . ?
O18 Co13 N44 177.8(8) . . ?
N3 Co13 N26 90.2(8) . . ?
O18 Co13 N26 88.1(7) . . ?
N44 Co13 N26 91.0(8) . . ?
N3 Co13 O16 174.8(8) . . ?
O18 Co13 O16 84.9(7) . . ?
N44 Co13 O16 93.1(7) . . ?
N26 Co13 O16 90.5(7) . . ?
N3 Co13 O17 93.2(8) . . ?
O18 Co13 O17 87.2(7) . . ?
N44 Co13 O17 93.6(7) . . ?
N26 Co13 O17 174.2(8) . . ?
O16 Co13 O17 85.8(7) . . ?
O21 Co14 N29 93.2(7) . . ?
O21 Co14 N18 172.9(6) . . ?
N29 Co14 N18 90.8(7) . . ?
O21 Co14 O20 82.2(7) . . ?
N29 Co14 O20 173.5(7) . . ?
N18 Co14 O20 93.2(6) . . ?
O21 Co14 N12 94.5(7) . . ?
N29 Co14 N12 94.2(7) . . ?
N18 Co14 N12 91.1(7) . . ?
O20 Co14 N12 90.8(7) . . ?
O21 Co14 O19 84.2(6) . . ?
N29 Co14 O19 88.6(7) . . ?
N18 Co14 O19 90.0(6) . . ?
O20 Co14 O19 86.3(7) . . ?
N12 Co14 O19 177.0(8) . . ?
N4 Co15 N34 89.4(8) . . ?
N4 Co15 O22 171.1(8) . . ?
N34 Co15 O22 92.7(8) . . ?
N4 Co15 O23 85.7(8) . . ?
N34 Co15 O23 93.1(8) . . ?
O22 Co15 O23 85.6(7) . . ?
N4 Co15 N45 97.3(7) . . ?
N34 Co15 N45 93.0(8) . . ?
O22 Co15 N45 91.1(6) . . ?
O23 Co15 N45 173.2(7) . . ?
N4 Co15 O24 88.6(7) . . ?
N34 Co15 O24 176.1(8) . . ?
O22 Co15 O24 89.7(6) . . ?
O23 Co15 O24 90.1(7) . . ?
N45 Co15 O24 83.9(6) . . ?
N1 C1 Re1 178(2) . . ?
N2 C2 Re1 171.8(18) . . ?
N3 C3 Re1 173.8(18) . . ?
N4 C4 Re1 166.3(19) . . ?
N5 C5 Re1 175.4(18) . . ?
N6 C6 Re1 162(3) . . ?
N7 C7 Re1 174.4(19) . . ?
N8 C8 Re1 173.4(19) . . ?
N9 C9 Re2 174.6(16) . . ?
N10 C10 Re2 177(2) . . ?
N11 C11 Re2 173.6(14) . . ?
N12 C12 Re2 173(2) . . ?
N13 C13 Re2 171.6(16) . . ?
N14 C14 Re2 173.0(19) . . ?
N15 C15 Re2 171(3) . . ?
N16 C16 Re2 178.7(17) . . ?
N17 C17 Re3 177.1(18) . . ?
N18 C18 Re3 173.3(19) . . ?
N19 C19 Re3 178.0(16) . . ?
N20 C20 Re3 174.9(17) . . ?
N21 C21 Re3 175(2) . . ?
N22 C22 Re3 169(2) . . ?
N23 C23 Re3 156(3) . . ?
N24 C24 Re3 175(2) . . ?
N25 C25 Re4 172.5(16) . . ?
N26 C26 Re4 177.3(19) . . ?
N27 C27 Re4 175.9(19) . . ?
N28 C28 Re4 177.8(19) . . ?
N29 C29 Re4 169.9(16) . . ?
N30 C30 Re4 178(3) . . ?
N31 C31 Re4 154(4) . . ?
N32 C32 Re4 176(2) . . ?
N33 C33 Re5 177.5(15) . . ?
N34 C34 Re5 172.3(18) . . ?
N35 C35 Re5 173(2) . . ?
N36 C36 Re5 176.8(18) . . ?
N37 C37 Re5 176.4(17) . . ?
N38 C38 Re5 166(2) . . ?
N39 C39 Re5 174(2) . . ?
N40 C40 Re5 172(3) . . ?
N41 C41 Re6 175.2(17) . . ?
N42 C42 Re6 170.8(17) . . ?
N43 C43 Re6 172.6(19) . . ?
N44 C44 Re6 172.0(19) . . ?
N45 C45 Re6 171(2) . . ?
N46 C46 Re6 175(2) . . ?
N47 C47 Re6 169(3) . . ?
N48 C48 Re6 174(2) . . ?
C1 N1 Co7 175.1(17) . . ?
C2 N2 Co10 176.8(18) . . ?
C3 N3 Co13 175.2(19) . . ?
C4 N4 Co15 175(2) . . ?
C5 N5 Co9 175.1(16) . . ?
C9 N9 Co7 174.3(14) . . ?
C10 N10 Co8 173.0(18) . . ?
C11 N11 Co12 176.8(15) . . ?
C12 N12 Co14 168.9(18) . . ?
C13 N13 Co11 166.6(16) . . ?
C17 N17 Co7 178.9(18) . . ?
C18 N18 Co14 175.9(17) . . ?
C19 N19 Co10 173.8(16) . . ?
C20 N20 Co9 177.0(17) . . ?
C21 N21 Co8 170.7(18) . . ?
C25 N25 Co7 170.4(16) . . ?
C26 N26 Co13 173.0(18) . . ?
C27 N27 Co9 170.8(18) . . ?
C28 N28 Co12 174.7(16) . . ?
C29 N29 Co14 178.0(17) . . ?
C33 N33 Co7 175.9(16) . . ?
C34 N34 Co15 176(2) . . ?
C35 N35 Co11 175.7(18) . . ?
C36 N36 Co8 177.2(16) . . ?
C37 N37 Co10 174.3(16) . . ?
C41 N41 Co7 179.0(17) . . ?
C42 N42 Co12 170.4(17) . . ?
C43 N43 Co11 169.3(19) . . ?
C44 N44 Co13 171.5(18) . . ?
C45 N45 Co15 165.0(17) . . ?
C201 O1 Co8 125(3) . . ?
C202 O2 Co8 126.3(13) . . ?
C203 O3 Co8 123(3) . . ?
C204 O4 Co9 133(2) . . ?
C205 O5 Co9 122.3(14) . . ?
C206 O6 Co9 128(2) . . ?
C207 O7 Co10 126.7(13) . . ?
C208 O8 Co10 125.9(17) . . ?
C209 O9 Co10 134(2) . . ?
C210 O10 Co11 112(2) . . ?
C211 O11 Co11 114.5(14) . . ?
C212 O12 Co11 121.2(16) . . ?
C213 O13 Co12 127.4(17) . . ?
C214 O14 Co12 126.1(14) . . ?
C215 O15 Co12 127.2(16) . . ?
C216 O16 Co13 121.6(15) . . ?
C217 O17 Co13 126(2) . . ?
C218 O18 Co13 127.4(16) . . ?
C219 O19 Co14 123.4(15) . . ?
C220 O20 Co14 124.2(16) . . ?
C221 O21 Co14 131.5(15) . . ?
C222 O22 Co15 126.7(16) . . ?
C223 O23 Co15 127.9(17) . . ?
C224 O24 Co15 113(4) . . ?

loop_
_geom_bond_atom_site_label_1
_geom_bond_atom_site_label_2
_geom_bond_distance
_geom_bond_site_symmetry_2
_geom_bond_publ_flag
Re1 C7 2.079(15) . ?
Re1 C2 2.103(15) . ?
Re1 C1 2.108(19) . ?
Re1 C6 2.17(2) . ?
Re1 C5 2.194(16) . ?
Re1 C3 2.200(16) . ?
Re1 C8 2.208(17) . ?
Re1 C4 2.217(18) . ?
Re2 C13 2.039(15) . ?
Re2 C12 2.083(18) . ?
Re2 C16 2.087(14) . ?
Re2 C11 2.094(12) . ?
Re2 C9 2.132(15) . ?
Re2 C15 2.138(8) . ?
Re2 C10 2.159(16) . ?
Re2 C14 2.171(17) . ?
Re3 C23 2.07(3) . ?
Re3 C20 2.074(15) . ?
Re3 C18 2.114(15) . ?
Re3 C22 2.12(2) . ?
Re3 C21 2.130(17) . ?
Re3 C17 2.133(15) . ?
Re3 C24 2.18(2) . ?
Re3 C19 2.198(14) . ?
Re4 C31 2.09(3) . ?
Re4 C28 2.099(15) . ?
Re4 C27 2.108(17) . ?
Re4 C30 2.11(2) . ?
Re4 C26 2.119(16) . ?
Re4 C25 2.139(14) . ?
Re4 C32 2.16(2) . ?
Re4 C29 2.160(14) . ?
Re5 C40 2.00(3) . ?
Re5 C33 2.092(13) . ?
Re5 C36 2.100(15) . ?
Re5 C39 2.10(2) . ?
Re5 C37 2.127(14) . ?
Re5 C38 2.139(19) . ?
Re5 C34 2.193(15) . ?
Re5 C35 2.212(17) . ?
Re6 C45 2.121(17) . ?
Re6 C41 2.121(14) . ?
Re6 C48 2.123(19) . ?
Re6 C43 2.150(17) . ?
Re6 C47 2.158(8) . ?
Re6 C46 2.164(19) . ?
Re6 C44 2.172(16) . ?
Re6 C42 2.203(16) . ?
Co7 N9 2.045(15) . ?
Co7 N17 2.057(14) . ?
Co7 N1 2.058(18) . ?
Co7 N41 2.059(13) . ?
Co7 N25 2.065(14) . ?
Co7 N33 2.082(13) . ?
Co8 O3 2.046(16) . ?
Co8 N10 2.063(16) . ?
Co8 N21 2.096(17) . ?
Co8 O2 2.135(16) . ?
Co8 O1 2.144(16) . ?
Co8 N36 2.158(14) . ?
Co9 N5 2.006(16) . ?
Co9 O5 2.059(19) . ?
Co9 O6 2.095(17) . ?
Co9 N27 2.121(16) . ?
Co9 N20 2.159(15) . ?
Co9 O4 2.165(17) . ?
Co10 N19 2.041(14) . ?
Co10 O7 2.070(16) . ?
Co10 O9 2.071(19) . ?
Co10 O8 2.08(2) . ?
Co10 N37 2.100(14) . ?
Co10 N2 2.126(15) . ?
Co11 N35 2.008(16) . ?
Co11 O11 2.066(16) . ?
Co11 N43 2.073(18) . ?
Co11 O12 2.094(16) . ?
Co11 O10 2.118(19) . ?
Co11 N13 2.189(16) . ?
Co12 O13 2.050(15) . ?
Co12 N42 2.050(16) . ?
Co12 O15 2.057(18) . ?
Co12 N28 2.091(14) . ?
Co12 N11 2.112(13) . ?
Co12 O14 2.126(15) . ?
Co13 N3 1.995(16) . ?
Co13 O18 2.032(18) . ?
Co13 N44 2.056(16) . ?
Co13 N26 2.091(16) . ?
Co13 O16 2.093(16) . ?
Co13 O17 2.11(2) . ?
Co14 O21 2.042(16) . ?
Co14 N29 2.052(15) . ?
Co14 N18 2.131(14) . ?
Co14 O20 2.134(19) . ?
Co14 N12 2.144(18) . ?
Co14 O19 2.149(17) . ?
Co15 N4 2.009(18) . ?
Co15 N34 2.055(16) . ?
Co15 O22 2.056(17) . ?
Co15 O23 2.09(2) . ?
Co15 N45 2.111(15) . ?
Co15 O24 2.145(16) . ?
C1 N1 1.160(9) . ?
C2 N2 1.165(9) . ?
C3 N3 1.163(9) . ?
C4 N4 1.165(9) . ?
C5 N5 1.164(9) . ?
C6 N6 1.172(10) . ?
C7 N7 1.165(9) . ?
C8 N8 1.177(9) . ?
C9 N9 1.159(9) . ?
C10 N10 1.158(9) . ?
C11 N11 1.171(9) . ?
C12 N12 1.160(9) . ?
C13 N13 1.164(9) . ?
C14 N14 1.167(9) . ?
C15 N15 1.182(8) . ?
C16 N16 1.174(9) . ?
C17 N17 1.156(9) . ?
C18 N18 1.168(9) . ?
C19 N19 1.165(9) . ?
C20 N20 1.157(9) . ?
C21 N21 1.164(9) . ?
C22 N22 1.173(10) . ?
C23 N23 1.169(10) . ?
C24 N24 1.171(10) . ?
C25 N25 1.155(9) . ?
C26 N26 1.164(9) . ?
C27 N27 1.172(9) . ?
C28 N28 1.177(9) . ?
C29 N29 1.159(9) . ?
C30 N30 1.173(10) . ?
C31 N31 1.177(10) . ?
C32 N32 1.172(10) . ?
C33 N33 1.154(9) . ?
C34 N34 1.167(9) . ?
C35 N35 1.157(9) . ?
C36 N36 1.155(9) . ?
C37 N37 1.163(9) . ?
C38 N38 1.171(9) . ?
C39 N39 1.173(10) . ?
C40 N40 1.162(10) . ?
C41 N41 1.158(9) . ?
C42 N42 1.168(9) . ?
C43 N43 1.175(9) . ?
C44 N44 1.158(9) . ?
C45 N45 1.168(9) . ?
C46 N46 1.156(9) . ?
C47 N47 1.1701(10) . ?
C48 N48 1.177(10) . ?
C201 O1 1.405(10) . ?
C202 O2 1.46(3) . ?
C203 O3 1.62(7) . ?
C204 O4 1.58(5) . ?
C205 O5 1.54(3) . ?
C206 O6 1.71(6) . ?
C207 O7 1.46(2) . ?
C208 O8 1.43(3) . ?
C209 O9 1.31(4) . ?
C210 O10 1.414(10) . ?
C211 O11 1.52(3) . ?
C212 O12 1.41(3) . ?
C213 O13 1.46(4) . ?
C214 O14 1.36(3) . ?
C215 O15 1.45(3) . ?
C216 O16 1.49(3) . ?
C217 O17 1.408(10) . ?
C218 O18 1.40(3) . ?
C219 O19 1.37(3) . ?
C220 O20 1.39(3) . ?
C221 O21 1.44(3) . ?
C222 O22 1.60(4) . ?
C223 O23 1.27(3) . ?
C224 O24 1.402(10) . ?
C810 O810 1.03(4) . ?
C813 O813 1.71(5) . ?
C814 O814 1.37(4) . ?
